data_4106644
loop_
_publ_author_name
'Wei Luo'
'Lev N. Zakharov'
'Shih-Yuan Liu'

_publ_section_title
;
 1,2-BN Cyclohexane: Synthesis, Structure, Dynamics, and Reactivity
;
_journal_name_full 'Journal of the American Chemical Society'
_journal_page_first 13006
_journal_page_last 13009
_journal_paper_doi 10.1021/ja206497x
_journal_volume 133
_journal_year 2011
_chemical_formula_sum 'C19 H43 B K N O6 Si'
_chemical_formula_weight 459.54
_chemical_name_systematic
;
 ?
;
_space_group_IT_number 14
_symmetry_cell_setting monoclinic
_symmetry_space_group_name_Hall '-P 2ybc'
_symmetry_space_group_name_H-M 'P 1 21/c 1'
_atom_sites_solution_hydrogens difmap
_atom_sites_solution_primary direct
_atom_sites_solution_secondary difmap
_audit_creation_method SHELXLTL
_cell_angle_alpha 90.00
_cell_angle_beta 98.9990(10)
_cell_angle_gamma 90.00
_cell_formula_units_Z 4
_cell_length_a 15.3393(11)
_cell_length_b 9.7577(7)
_cell_length_c 17.4261(13)
_cell_measurement_reflns_used 6501
_cell_measurement_temperature 173(2)
_cell_measurement_theta_max 25.51
_cell_measurement_theta_min 2.48
_cell_volume 2576.2(3)
_computing_cell_refinement 'Bruker SAINT'
_computing_data_collection 'Bruker SMART'
_computing_data_reduction 'Bruker SAINT'
_computing_molecular_graphics 'Bruker SHELXTL'
_computing_publication_material 'Bruker SHELXTL'
_computing_structure_refinement 'Bruker SHELXTL'
_computing_structure_solution 'Bruker SHELXTL'
_diffrn_ambient_temperature 173(2)
_diffrn_measured_fraction_theta_full 0.999
_diffrn_measured_fraction_theta_max 0.999
_diffrn_measurement_device_type 'Bruker apex CCD area detector'
_diffrn_measurement_method 'phi and omega scans'
_diffrn_radiation_monochromator graphite
_diffrn_radiation_source 'fine-focus sealed tube'
_diffrn_radiation_type MoK\a
_diffrn_radiation_wavelength 0.71073
_diffrn_reflns_av_R_equivalents 0.0301
_diffrn_reflns_av_sigmaI/netI 0.0237
_diffrn_reflns_limit_h_max 19
_diffrn_reflns_limit_h_min -19
_diffrn_reflns_limit_k_max 12
_diffrn_reflns_limit_k_min -12
_diffrn_reflns_limit_l_max 22
_diffrn_reflns_limit_l_min -21
_diffrn_reflns_number 28183
_diffrn_reflns_theta_full 27.00
_diffrn_reflns_theta_max 27.00
_diffrn_reflns_theta_min 2.37
_exptl_absorpt_coefficient_mu 0.284
_exptl_absorpt_correction_T_max 0.9887
_exptl_absorpt_correction_T_min 0.8974
_exptl_absorpt_correction_type multi-scan
_exptl_absorpt_process_details SADABS
_exptl_crystal_colour colorless
_exptl_crystal_density_diffrn 1.185
_exptl_crystal_description plate
_exptl_crystal_F_000 1000
_exptl_crystal_size_max 0.39
_exptl_crystal_size_mid 0.24
_exptl_crystal_size_min 0.04
_refine_diff_density_max 0.590
_refine_diff_density_min -0.221
_refine_diff_density_rms 0.046
_refine_ls_extinction_method none
_refine_ls_goodness_of_fit_ref 1.055
_refine_ls_hydrogen_treatment refall
_refine_ls_matrix_type full
_refine_ls_number_parameters 434
_refine_ls_number_reflns 5621
_refine_ls_number_restraints 0
_refine_ls_restrained_S_all 1.055
_refine_ls_R_factor_all 0.0522
_refine_ls_R_factor_gt 0.0408
_refine_ls_shift/su_max 0.001
_refine_ls_shift/su_mean 0.000
_refine_ls_structure_factor_coef Fsqd
_refine_ls_weighting_details 'calc w=1/[\s^2^(Fo^2^)+(0.0515P)^2^+0.8528P] where P=(Fo^2^+2Fc^2^)/3'
_refine_ls_weighting_scheme calc
_refine_ls_wR_factor_gt 0.0980
_refine_ls_wR_factor_ref 0.1061
_reflns_number_gt 4660
_reflns_number_total 5621
_reflns_threshold_expression >2sigma(I)
_cod_data_source_file ja206497x_si_003.cif
_cod_data_source_block liu84
_cod_database_code 4106644

loop_
_symmetry_equiv_pos_as_xyz
'x, y, z'
'-x, y+1/2, -z+1/2'
'-x, -y, -z'
'x, -y-1/2, z-1/2'

loop_
_atom_site_label
_atom_site_type_symbol
_atom_site_fract_x
_atom_site_fract_y
_atom_site_fract_z
_atom_site_U_iso_or_equiv
_atom_site_adp_type
_atom_site_occupancy
_atom_site_symmetry_multiplicity
_atom_site_calc_flag
K1 K 0.21655(2) 0.26023(4) 0.37142(2) 0.02863(11) Uani 1 1 d
Si1 Si 0.25184(3) 0.62968(5) 0.44187(3) 0.03093(13) Uani 1 1 d
N1 N 0.29692(9) 0.54038(14) 0.37372(7) 0.0280(3) Uani 1 1 d
B1 B 0.24466(13) 0.5281(2) 0.28922(11) 0.0309(4) Uani 1 1 d
O1 O 0.27213(11) 0.19325(16) 0.53672(8) 0.0552(4) Uani 1 1 d
O2 O 0.39232(9) 0.20460(15) 0.42727(9) 0.0506(4) Uani 1 1 d
O3 O 0.31246(8) 0.06293(13) 0.29571(7) 0.0388(3) Uani 1 1 d
O4 O 0.14092(9) 0.13845(12) 0.22642(7) 0.0414(3) Uani 1 1 d
O5 O 0.03062(9) 0.25921(13) 0.32705(9) 0.0475(3) Uani 1 1 d
O6 O 0.09447(10) 0.14762(14) 0.47496(8) 0.0496(4) Uani 1 1 d
C1 C 0.39210(12) 0.5419(2) 0.37281(10) 0.0348(4) Uani 1 1 d
C2 C 0.42156(13) 0.6563(2) 0.32290(11) 0.0387(4) Uani 1 1 d
C3 C 0.37582(12) 0.6472(2) 0.23860(11) 0.0377(4) Uani 1 1 d
C4 C 0.27565(12) 0.64745(19) 0.23390(10) 0.0330(4) Uani 1 1 d
C5 C 0.15645(15) 0.5320(2) 0.46962(13) 0.0434(5) Uani 1 1 d
C6 C 0.20866(17) 0.8049(2) 0.41186(13) 0.0450(5) Uani 1 1 d
C7 C 0.33332(17) 0.6549(3) 0.53262(12) 0.0518(5) Uani 1 1 d
C8 C 0.3608(2) 0.1452(3) 0.55447(15) 0.0711(8) Uani 1 1 d
C9 C 0.41536(19) 0.2267(3) 0.50868(17) 0.0686(7) Uani 1 1 d
C10 C 0.43249(15) 0.0904(3) 0.39709(16) 0.0567(6) Uani 1 1 d
C11 C 0.40470(14) 0.0869(3) 0.31197(16) 0.0549(6) Uani 1 1 d
C12 C 0.28145(17) 0.0495(2) 0.21504(12) 0.0514(5) Uani 1 1 d
C13 C 0.18515(17) 0.0219(2) 0.20313(12) 0.0491(5) Uani 1 1 d
C14 C 0.04834(15) 0.1230(2) 0.21322(14) 0.0529(6) Uani 1 1 d
C15 C 0.00875(16) 0.2466(2) 0.24529(16) 0.0580(6) Uani 1 1 d
C16 C -0.02058(16) 0.1732(3) 0.36838(18) 0.0642(7) Uani 1 1 d
C17 C 0.00707(17) 0.1968(3) 0.45272(18) 0.0678(8) Uani 1 1 d
C18 C 0.1260(2) 0.1642(3) 0.55610(13) 0.0652(8) Uani 1 1 d
C19 C 0.2158(2) 0.1114(3) 0.57471(13) 0.0678(8) Uani 1 1 d
H1A H 0.4104(12) 0.454(2) 0.3519(11) 0.037(5) Uiso 1 1 d
H1B H 0.1679(14) 0.533(2) 0.2924(12) 0.046(6) Uiso 1 1 d
H1C H 0.4253(13) 0.548(2) 0.4242(12) 0.038(5) Uiso 1 1 d
H2A H 0.4872(15) 0.650(2) 0.3265(12) 0.051(6) Uiso 1 1 d
H2B H 0.2611(12) 0.4224(19) 0.2629(10) 0.034(5) Uiso 1 1 d
H2C H 0.4073(13) 0.746(2) 0.3448(12) 0.041(5) Uiso 1 1 d
H3A H 0.3976(14) 0.720(2) 0.2080(13) 0.048(6) Uiso 1 1 d
H3B H 0.3936(12) 0.563(2) 0.2166(11) 0.035(5) Uiso 1 1 d
H4A H 0.2469(12) 0.639(2) 0.1793(12) 0.039(5) Uiso 1 1 d
H4B H 0.2586(13) 0.741(2) 0.2506(12) 0.039(5) Uiso 1 1 d
H5A H 0.1149(16) 0.507(2) 0.4252(15) 0.061(7) Uiso 1 1 d
H5B H 0.1773(15) 0.446(3) 0.4966(14) 0.061(7) Uiso 1 1 d
H5C H 0.1233(15) 0.587(3) 0.5032(14) 0.063(7) Uiso 1 1 d
H6A H 0.1655(19) 0.801(3) 0.3647(17) 0.081(8) Uiso 1 1 d
H6B H 0.2540(17) 0.863(3) 0.4053(15) 0.068(8) Uiso 1 1 d
H6C H 0.1835(17) 0.847(3) 0.4529(16) 0.072(8) Uiso 1 1 d
H7A H 0.3821(18) 0.711(3) 0.5227(15) 0.073(8) Uiso 1 1 d
H7B H 0.3045(16) 0.698(3) 0.5718(15) 0.065(7) Uiso 1 1 d
H7C H 0.3611(15) 0.571(3) 0.5552(13) 0.055(7) Uiso 1 1 d
H8A H 0.3820(19) 0.160(3) 0.6130(18) 0.093(9) Uiso 1 1 d
H8B H 0.3694(19) 0.040(3) 0.5388(17) 0.093(9) Uiso 1 1 d
H9A H 0.3955(18) 0.323(3) 0.5250(16) 0.081(9) Uiso 1 1 d
H9B H 0.480(2) 0.202(3) 0.5267(16) 0.080(8) Uiso 1 1 d
H10A H 0.4965(18) 0.095(3) 0.4099(14) 0.068(7) Uiso 1 1 d
H10B H 0.4144(15) 0.010(3) 0.4218(13) 0.054(6) Uiso 1 1 d
H11A H 0.4180(15) 0.175(3) 0.2885(13) 0.055(6) Uiso 1 1 d
H11B H 0.4361(16) 0.014(3) 0.2903(14) 0.063(7) Uiso 1 1 d
H12A H 0.2950(15) 0.133(2) 0.1912(13) 0.054(6) Uiso 1 1 d
H12B H 0.3142(15) -0.030(2) 0.1942(13) 0.058(6) Uiso 1 1 d
H13A H 0.1740(13) -0.055(2) 0.2341(12) 0.040(5) Uiso 1 1 d
H13B H 0.1629(15) 0.001(2) 0.1496(14) 0.057(6) Uiso 1 1 d
H14A H 0.0314(14) 0.043(2) 0.2387(12) 0.049(6) Uiso 1 1 d
H14B H 0.0268(16) 0.113(2) 0.1583(15) 0.064(7) Uiso 1 1 d
H15A H 0.0334(15) 0.328(3) 0.2212(13) 0.057(6) Uiso 1 1 d
H15B H -0.0532(18) 0.247(2) 0.2341(15) 0.060(7) Uiso 1 1 d
H16A H -0.0817(19) 0.188(3) 0.3541(16) 0.078(8) Uiso 1 1 d
H16B H -0.0120(15) 0.076(3) 0.3552(13) 0.060(7) Uiso 1 1 d
H17A H 0.0063(16) 0.294(3) 0.4677(15) 0.072(8) Uiso 1 1 d
H17B H -0.0320(19) 0.148(3) 0.4799(16) 0.081(8) Uiso 1 1 d
H18A H 0.0846(19) 0.114(3) 0.5823(16) 0.086(9) Uiso 1 1 d
H18B H 0.1219(15) 0.261(3) 0.5693(14) 0.061(7) Uiso 1 1 d
H19A H 0.2359(17) 0.114(3) 0.6324(16) 0.080(8) Uiso 1 1 d
H19B H 0.2197(15) 0.017(3) 0.5560(13) 0.057(6) Uiso 1 1 d

loop_
_atom_site_aniso_label
_atom_site_aniso_U_11
_atom_site_aniso_U_22
_atom_site_aniso_U_33
_atom_site_aniso_U_23
_atom_site_aniso_U_13
_atom_site_aniso_U_12
K1 0.02917(19) 0.03013(19) 0.02654(18) 0.00023(13) 0.00422(13) 0.00013(14)
Si1 0.0381(3) 0.0320(3) 0.0236(2) -0.00313(18) 0.00754(18) -0.00232(19)
N1 0.0298(7) 0.0315(7) 0.0230(7) -0.0005(5) 0.0045(5) -0.0012(5)
B1 0.0372(10) 0.0312(10) 0.0236(9) -0.0006(7) 0.0031(7) -0.0051(8)
O1 0.0699(10) 0.0597(9) 0.0329(7) 0.0058(7) -0.0014(7) 0.0070(8)
O2 0.0397(7) 0.0507(8) 0.0571(9) 0.0020(7) -0.0059(6) 0.0060(6)
O3 0.0402(7) 0.0414(7) 0.0381(7) 0.0018(5) 0.0160(5) 0.0029(5)
O4 0.0531(8) 0.0290(6) 0.0385(7) -0.0032(5) -0.0044(6) -0.0004(6)
O5 0.0332(7) 0.0392(7) 0.0698(10) 0.0010(7) 0.0065(6) -0.0031(6)
O6 0.0647(9) 0.0465(8) 0.0448(8) -0.0079(6) 0.0306(7) -0.0070(7)
C1 0.0328(9) 0.0426(10) 0.0283(9) 0.0004(7) 0.0023(7) 0.0029(8)
C2 0.0321(10) 0.0484(11) 0.0364(10) -0.0025(8) 0.0080(8) -0.0070(8)
C3 0.0419(10) 0.0411(10) 0.0324(9) 0.0027(8) 0.0125(8) -0.0053(8)
C4 0.0397(10) 0.0339(9) 0.0248(8) 0.0026(7) 0.0029(7) -0.0008(7)
C5 0.0475(12) 0.0427(11) 0.0445(12) -0.0005(9) 0.0214(10) -0.0002(9)
C6 0.0596(13) 0.0339(10) 0.0436(12) -0.0049(9) 0.0149(10) 0.0012(10)
C7 0.0582(14) 0.0691(16) 0.0276(10) -0.0125(10) 0.0046(9) -0.0026(12)
C8 0.089(2) 0.0676(17) 0.0455(13) 0.0023(12) -0.0238(13) 0.0164(14)
C9 0.0564(15) 0.0699(17) 0.0675(17) -0.0031(13) -0.0282(13) 0.0009(13)
C10 0.0313(11) 0.0496(13) 0.0867(18) 0.0073(12) 0.0013(11) 0.0082(9)
C11 0.0396(11) 0.0514(13) 0.0804(17) -0.0019(12) 0.0296(11) 0.0041(10)
C12 0.0815(17) 0.0411(11) 0.0375(11) -0.0010(9) 0.0281(11) 0.0085(11)
C13 0.0808(16) 0.0344(10) 0.0296(10) -0.0054(8) 0.0003(10) 0.0040(10)
C14 0.0553(13) 0.0443(12) 0.0513(13) 0.0008(10) -0.0157(10) -0.0110(10)
C15 0.0417(12) 0.0489(13) 0.0756(17) 0.0105(11) -0.0148(11) 0.0036(10)
C16 0.0351(12) 0.0634(16) 0.098(2) -0.0012(14) 0.0220(12) -0.0125(11)
C17 0.0576(15) 0.0624(16) 0.096(2) -0.0112(14) 0.0510(15) -0.0125(12)
C18 0.115(2) 0.0492(14) 0.0422(12) -0.0103(10) 0.0457(14) -0.0289(15)
C19 0.135(3) 0.0419(13) 0.0252(10) 0.0034(9) 0.0090(12) -0.0047(14)

loop_
_atom_type_symbol
_atom_type_description
_atom_type_scat_dispersion_real
_atom_type_scat_dispersion_imag
_atom_type_scat_source
C C 0.0033 0.0016 'International Tables Vol C Tables 4.2.6.8 and 6.1.1.4'
H H 0.0000 0.0000 'International Tables Vol C Tables 4.2.6.8 and 6.1.1.4'
B B 0.0013 0.0007 'International Tables Vol C Tables 4.2.6.8 and 6.1.1.4'
N N 0.0061 0.0033 'International Tables Vol C Tables 4.2.6.8 and 6.1.1.4'
O O 0.0106 0.0060 'International Tables Vol C Tables 4.2.6.8 and 6.1.1.4'
Si Si 0.0817 0.0704 'International Tables Vol C Tables 4.2.6.8 and 6.1.1.4'
K K 0.2009 0.2494 'International Tables Vol C Tables 4.2.6.8 and 6.1.1.4'

loop_
_geom_angle_atom_site_label_1
_geom_angle_atom_site_label_2
_geom_angle_atom_site_label_3
_geom_angle
O2 K1 O5 167.45(4)
O2 K1 O3 59.29(4)
O5 K1 O3 116.03(4)
O2 K1 O4 117.72(4)
O5 K1 O4 60.49(4)
O3 K1 O4 58.82(4)
O2 K1 O1 59.79(5)
O5 K1 O1 112.99(5)
O3 K1 O1 102.13(4)
O4 K1 O1 141.69(4)
O2 K1 N1 78.37(4)
O5 K1 N1 113.64(4)
O3 K1 N1 112.28(4)
O4 K1 N1 119.91(4)
O1 K1 N1 97.68(4)
O2 K1 O6 112.38(5)
O5 K1 O6 57.84(4)
O3 K1 O6 116.34(4)
O4 K1 O6 99.98(4)
O1 K1 O6 56.22(4)
N1 K1 O6 128.27(4)
O2 K1 B1 97.57(5)
O5 K1 B1 94.89(5)
O3 K1 B1 103.85(5)
O4 K1 B1 90.50(4)
O1 K1 B1 127.59(5)
N1 K1 B1 30.07(4)
O6 K1 B1 138.10(5)
O2 K1 C5 107.74(5)
O5 K1 C5 78.31(5)
O3 K1 C5 164.85(5)
O4 K1 C5 132.06(5)
O1 K1 C5 74.80(5)
N1 K1 C5 54.46(4)
O6 K1 C5 74.72(4)
B1 K1 C5 68.45(5)
O2 K1 Si1 89.47(3)
O5 K1 Si1 100.19(3)
O3 K1 Si1 136.44(3)
O4 K1 Si1 133.77(3)
O1 K1 Si1 83.70(3)
N1 K1 Si1 25.49(3)
O6 K1 Si1 102.85(3)
B1 K1 Si1 46.95(4)
C5 K1 Si1 29.35(3)
O2 K1 H1B 119.2(4)
O5 K1 H1B 73.4(4)
O3 K1 H1B 119.2(4)
O4 K1 H1B 85.8(4)
O1 K1 H1B 130.6(4)
N1 K1 H1B 43.8(4)
O6 K1 H1B 117.5(4)
B1 K1 H1B 22.6(4)
C5 K1 H1B 58.1(4)
Si1 K1 H1B 48.0(4)
O2 K1 H2B 91.3(4)
O5 K1 H2B 99.7(4)
O3 K1 H2B 82.2(4)
O4 K1 H2B 74.4(4)
O1 K1 H2B 140.0(4)
N1 K1 H2B 46.4(4)
O6 K1 H2B 155.0(4)
B1 K1 H2B 22.4(4)
C5 K1 H2B 90.8(4)
Si1 K1 H2B 67.9(4)
H1B K1 H2B 38.9(5)
O2 K1 H5A 123.7(5)
O5 K1 H5A 63.4(5)
O3 K1 H5A 169.0(5)
O4 K1 H5A 115.8(5)
O1 K1 H5A 87.6(5)
N1 K1 H5A 60.8(5)
O6 K1 H5A 73.2(4)
B1 K1 H5A 65.8(4)
C5 K1 H5A 16.3(5)
Si1 K1 H5A 38.8(5)
H1B K1 H5A 49.9(6)
H2B K1 H5A 87.2(6)
O2 K1 H5B 99.2(5)
O5 K1 H5B 83.8(5)
O3 K1 H5B 157.8(5)
O4 K1 H5B 143.1(5)
O1 K1 H5B 58.5(5)
N1 K1 H5B 64.2(5)
O6 K1 H5B 64.2(5)
B1 K1 H5B 83.2(5)
C5 K1 H5B 16.6(5)
Si1 K1 H5B 39.0(5)
H1B K1 H5B 74.6(6)
H2B K1 H5B 105.4(7)
H5A K1 H5B 29.8(6)
N1 Si1 C7 111.44(9)
N1 Si1 C5 109.77(8)
C7 Si1 C5 107.10(11)
N1 Si1 C6 115.80(8)
C7 Si1 C6 105.99(12)
C5 Si1 C6 106.25(11)
N1 Si1 K1 49.16(5)
C7 Si1 K1 115.96(9)
C5 Si1 K1 61.65(7)
C6 Si1 K1 138.04(8)
C1 N1 B1 110.81(13)
C1 N1 Si1 121.13(11)
B1 N1 Si1 119.36(11)
C1 N1 K1 114.72(10)
B1 N1 K1 76.62(9)
Si1 N1 K1 105.36(6)
N1 B1 C4 110.32(14)
N1 B1 K1 73.32(8)
C4 B1 K1 165.52(13)
N1 B1 H1B 108.6(10)
C4 B1 H1B 112.5(10)
K1 B1 H1B 78.3(10)
N1 B1 H2B 109.0(9)
C4 B1 H2B 107.3(9)
K1 B1 H2B 58.9(9)
H1B B1 H2B 109.2(13)
C19 O1 C8 110.1(2)
C19 O1 K1 118.57(14)
C8 O1 K1 113.91(14)
C10 O2 C9 115.79(19)
C10 O2 K1 118.70(12)
C9 O2 K1 113.35(15)
C12 O3 C11 112.50(16)
C12 O3 K1 113.68(11)
C11 O3 K1 111.41(12)
C14 O4 C13 112.49(16)
C14 O4 K1 116.51(12)
C13 O4 K1 116.07(11)
C15 O5 C16 113.31(19)
C15 O5 K1 110.13(13)
C16 O5 K1 118.45(14)
C17 O6 C18 112.99(19)
C17 O6 K1 111.29(13)
C18 O6 K1 113.95(13)
N1 C1 C2 113.47(15)
N1 C1 H1A 109.7(11)
C2 C1 H1A 107.3(11)
N1 C1 H1C 112.0(11)
C2 C1 H1C 108.8(12)
H1A C1 H1C 105.1(16)
C1 C2 C3 111.90(15)
C1 C2 H2A 107.5(12)
C3 C2 H2A 111.3(12)
C1 C2 H2C 108.8(12)
C3 C2 H2C 109.0(12)
H2A C2 H2C 108.3(17)
C4 C3 C2 111.01(15)
C4 C3 H3A 113.4(13)
C2 C3 H3A 109.7(13)
C4 C3 H3B 108.9(11)
C2 C3 H3B 108.3(11)
H3A C3 H3B 105.2(16)
C3 C4 B1 110.60(15)
C3 C4 H4A 110.2(11)
B1 C4 H4A 112.5(11)
C3 C4 H4B 106.8(11)
B1 C4 H4B 111.5(11)
H4A C4 H4B 105.0(16)
Si1 C5 K1 89.00(7)
Si1 C5 H5A 111.8(14)
K1 C5 H5A 65.5(14)
Si1 C5 H5B 110.4(14)
K1 C5 H5B 58.6(13)
H5A C5 H5B 107(2)
Si1 C5 H5C 111.7(14)
K1 C5 H5C 159.3(14)
H5A C5 H5C 106(2)
H5B C5 H5C 109.8(19)
Si1 C6 H6A 111.1(17)
Si1 C6 H6B 110.8(16)
H6A C6 H6B 111(2)
Si1 C6 H6C 110.2(16)
H6A C6 H6C 110(2)
H6B C6 H6C 103(2)
Si1 C7 H7A 110.9(16)
Si1 C7 H7B 109.6(15)
H7A C7 H7B 109(2)
Si1 C7 H7C 115.0(14)
H7A C7 H7C 104(2)
H7B C7 H7C 108(2)
O1 C8 C9 107.9(2)
O1 C8 H8A 108.2(17)
C9 C8 H8A 110.0(17)
O1 C8 H8B 114.2(16)
C9 C8 H8B 105.9(16)
H8A C8 H8B 111(2)
O2 C9 C8 112.6(2)
O2 C9 H9A 111.8(15)
C8 C9 H9A 97.0(15)
O2 C9 H9B 110.4(16)
C8 C9 H9B 108.5(16)
H9A C9 H9B 116(2)
O2 C10 C11 108.52(18)
O2 C10 H10A 111.0(15)
C11 C10 H10A 110.7(14)
O2 C10 H10B 107.7(14)
C11 C10 H10B 112.0(14)
H10A C10 H10B 107(2)
O3 C11 C10 109.05(18)
O3 C11 H11A 109.0(13)
C10 C11 H11A 110.4(14)
O3 C11 H11B 110.2(15)
C10 C11 H11B 109.1(15)
H11A C11 H11B 109.2(19)
O3 C12 C13 109.12(16)
O3 C12 H12A 106.9(14)
C13 C12 H12A 112.0(14)
O3 C12 H12B 108.4(13)
C13 C12 H12B 110.3(13)
H12A C12 H12B 109.9(18)
O4 C13 C12 108.97(17)
O4 C13 H13A 109.5(12)
C12 C13 H13A 109.0(12)
O4 C13 H13B 109.7(14)
C12 C13 H13B 111.6(14)
H13A C13 H13B 108.0(18)
O4 C14 C15 108.04(17)
O4 C14 H14A 110.5(13)
C15 C14 H14A 109.4(13)
O4 C14 H14B 110.5(14)
C15 C14 H14B 110.9(14)
H14A C14 H14B 107.4(19)
O5 C15 C14 113.55(18)
O5 C15 H15A 107.9(14)
C14 C15 H15A 106.3(14)
O5 C15 H15B 106.4(16)
C14 C15 H15B 112.2(14)
H15A C15 H15B 110.4(19)
O5 C16 C17 108.4(2)
O5 C16 H16A 112.4(17)
C17 C16 H16A 110.9(17)
O5 C16 H16B 110.2(14)
C17 C16 H16B 110.5(14)
H16A C16 H16B 104(2)
O6 C17 C16 109.25(19)
O6 C17 H17A 107.7(15)
C16 C17 H17A 113.5(16)
O6 C17 H17B 109.9(17)
C16 C17 H17B 108.3(17)
H17A C17 H17B 108(2)
O6 C18 C19 109.96(19)
O6 C18 H18A 105.3(17)
C19 C18 H18A 112.5(17)
O6 C18 H18B 108.5(15)
C19 C18 H18B 112.5(14)
H18A C18 H18B 108(2)
O1 C19 C18 108.72(19)
O1 C19 H19A 109.8(16)
C18 C19 H19A 110.1(15)
O1 C19 H19B 107.6(14)
C18 C19 H19B 111.2(14)
H19A C19 H19B 109(2)

loop_
_geom_bond_atom_site_label_1
_geom_bond_atom_site_label_2
_geom_bond_distance
K1 O2 2.7731(14)
K1 O5 2.8359(14)
K1 O3 2.8667(13)
K1 O4 2.8679(13)
K1 O1 2.9468(14)
K1 N1 2.9964(14)
K1 O6 3.0045(13)
K1 B1 3.0432(19)
K1 C5 3.362(2)
K1 Si1 3.8195(6)
K1 H1B 3.03(2)
K1 H2B 2.636(18)
K1 H5A 3.09(2)
K1 H5B 2.97(2)
Si1 N1 1.7044(14)
Si1 C7 1.872(2)
Si1 C5 1.872(2)
Si1 C6 1.878(2)
N1 C1 1.463(2)
N1 B1 1.567(2)
B1 C4 1.630(2)
B1 H1B 1.19(2)
B1 H2B 1.172(19)
O1 C19 1.415(3)
O1 C8 1.426(3)
O2 C10 1.414(3)
O2 C9 1.424(3)
O3 C12 1.418(2)
O3 C11 1.418(2)
O4 C14 1.411(3)
O4 C13 1.416(2)
O5 C15 1.417(3)
O5 C16 1.420(3)
O6 C17 1.420(3)
O6 C18 1.430(3)
C1 C2 1.527(3)
C1 H1A 0.99(2)
C1 H1C 0.96(2)
C2 C3 1.528(3)
C2 H2A 1.00(2)
C2 H2C 0.99(2)
C3 C4 1.526(3)
C3 H3A 0.98(2)
C3 H3B 0.97(2)
C4 H4A 0.99(2)
C4 H4B 1.01(2)
C5 H5A 0.96(3)
C5 H5B 0.99(3)
C5 H5C 0.99(2)
C6 H6A 0.97(3)
C6 H6B 0.92(3)
C6 H6C 0.96(3)
C7 H7A 0.96(3)
C7 H7B 0.97(3)
C7 H7C 0.98(2)
C8 C9 1.476(4)
C8 H8A 1.03(3)
C8 H8B 1.08(3)
C9 H9A 1.04(3)
C9 H9B 1.03(3)
C10 C11 1.478(4)
C10 H10A 0.97(3)
C10 H10B 0.96(2)
C11 H11A 0.99(2)
C11 H11B 0.96(3)
C12 C13 1.484(3)
C12 H12A 0.95(2)
C12 H12B 1.02(2)
C13 H13A 0.96(2)
C13 H13B 0.96(2)
C14 C15 1.497(3)
C14 H14A 0.96(2)
C14 H14B 0.97(3)
C15 H15A 1.00(2)
C15 H15B 0.94(3)
C16 C17 1.482(4)
C16 H16A 0.94(3)
C16 H16B 0.99(3)
C17 H17A 0.98(3)
C17 H17B 0.95(3)
C18 C19 1.459(4)
C18 H18A 0.97(3)
C18 H18B 0.98(3)
C19 H19A 1.00(3)
C19 H19B 0.99(2)

loop_
_geom_torsion_atom_site_label_1
_geom_torsion_atom_site_label_2
_geom_torsion_atom_site_label_3
_geom_torsion_atom_site_label_4
_geom_torsion
O2 K1 Si1 N1 63.31(7)
O5 K1 Si1 N1 -124.74(7)
O3 K1 Si1 N1 21.97(7)
O4 K1 Si1 N1 -66.14(7)
O1 K1 Si1 N1 122.96(7)
O6 K1 Si1 N1 176.17(7)
B1 K1 Si1 N1 -37.57(8)
C5 K1 Si1 N1 -167.04(11)
O2 K1 Si1 C7 -33.39(10)
O5 K1 Si1 C7 138.56(10)
O3 K1 Si1 C7 -74.73(10)
O4 K1 Si1 C7 -162.84(10)
O1 K1 Si1 C7 26.26(10)
N1 K1 Si1 C7 -96.70(11)
O6 K1 Si1 C7 79.47(10)
B1 K1 Si1 C7 -134.27(11)
C5 K1 Si1 C7 96.26(12)
O2 K1 Si1 C5 -129.64(9)
O5 K1 Si1 C5 42.30(9)
O3 K1 Si1 C5 -170.99(9)
O4 K1 Si1 C5 100.90(9)
O1 K1 Si1 C5 -70.00(9)
N1 K1 Si1 C5 167.04(11)
O6 K1 Si1 C5 -16.79(9)
B1 K1 Si1 C5 129.47(10)
O2 K1 Si1 C6 147.52(11)
O5 K1 Si1 C6 -40.54(12)
O3 K1 Si1 C6 106.18(12)
O4 K1 Si1 C6 18.07(12)
O1 K1 Si1 C6 -152.83(12)
N1 K1 Si1 C6 84.20(13)
O6 K1 Si1 C6 -99.62(12)
B1 K1 Si1 C6 46.63(12)
C5 K1 Si1 C6 -82.84(14)
C7 Si1 N1 C1 -25.88(17)
C5 Si1 N1 C1 -144.37(14)
C6 Si1 N1 C1 95.37(15)
K1 Si1 N1 C1 -132.26(15)
C7 Si1 N1 B1 -170.56(14)
C5 Si1 N1 B1 70.95(14)
C6 Si1 N1 B1 -49.32(16)
K1 Si1 N1 B1 83.05(12)
C7 Si1 N1 K1 106.38(10)
C5 Si1 N1 K1 -12.11(10)
C6 Si1 N1 K1 -132.37(9)
O2 K1 N1 C1 21.59(10)
O5 K1 N1 C1 -162.23(10)
O3 K1 N1 C1 -28.04(11)
O4 K1 N1 C1 -93.85(11)
O1 K1 N1 C1 78.48(11)
O6 K1 N1 C1 131.03(10)
B1 K1 N1 C1 -107.01(14)
C5 K1 N1 C1 143.54(12)
Si1 K1 N1 C1 135.78(14)
O2 K1 N1 B1 128.60(10)
O5 K1 N1 B1 -55.22(10)
O3 K1 N1 B1 78.97(9)
O4 K1 N1 B1 13.16(10)
O1 K1 N1 B1 -174.51(9)
O6 K1 N1 B1 -121.97(9)
C5 K1 N1 B1 -109.45(11)
Si1 K1 N1 B1 -117.21(11)
O2 K1 N1 Si1 -114.19(7)
O5 K1 N1 Si1 61.99(7)
O3 K1 N1 Si1 -163.82(6)
O4 K1 N1 Si1 130.36(6)
O1 K1 N1 Si1 -57.30(7)
O6 K1 N1 Si1 -4.76(9)
B1 K1 N1 Si1 117.21(11)
C5 K1 N1 Si1 7.76(6)
C1 N1 B1 C4 -53.54(19)
Si1 N1 B1 C4 94.50(15)
K1 N1 B1 C4 -165.22(14)
C1 N1 B1 K1 111.68(12)
Si1 N1 B1 K1 -100.28(9)
O2 K1 B1 N1 -50.56(9)
O5 K1 B1 N1 130.96(9)
O3 K1 B1 N1 -110.70(9)
O4 K1 B1 N1 -168.62(9)
O1 K1 B1 N1 6.87(12)
O6 K1 B1 N1 85.76(11)
C5 K1 B1 N1 55.58(9)
Si1 K1 B1 N1 31.58(6)
O2 K1 B1 C4 56.3(5)
O5 K1 B1 C4 -122.2(5)
O3 K1 B1 C4 -3.9(5)
O4 K1 B1 C4 -61.8(5)
O1 K1 B1 C4 113.7(5)
N1 K1 B1 C4 106.8(5)
O6 K1 B1 C4 -167.4(5)
C5 K1 B1 C4 162.4(5)
Si1 K1 B1 C4 138.4(5)
O2 K1 O1 C19 -141.90(17)
O5 K1 O1 C19 26.60(17)
O3 K1 O1 C19 -98.76(16)
O4 K1 O1 C19 -44.36(19)
N1 K1 O1 C19 146.39(16)
O6 K1 O1 C19 14.96(15)
B1 K1 O1 C19 142.92(16)
C5 K1 O1 C19 96.52(17)
Si1 K1 O1 C19 125.03(16)
O2 K1 O1 C8 -9.84(16)
O5 K1 O1 C8 158.66(16)
O3 K1 O1 C8 33.31(17)
O4 K1 O1 C8 87.71(17)
N1 K1 O1 C8 -81.55(16)
O6 K1 O1 C8 147.02(18)
B1 K1 O1 C8 -85.02(17)
C5 K1 O1 C8 -131.42(17)
Si1 K1 O1 C8 -102.91(16)
O5 K1 O2 C10 60.3(3)
O3 K1 O2 C10 -11.09(15)
O4 K1 O2 C10 -18.17(17)
O1 K1 O2 C10 117.86(17)
N1 K1 O2 C10 -136.01(16)
O6 K1 O2 C10 97.18(16)
B1 K1 O2 C10 -112.75(16)
C5 K1 O2 C10 177.53(16)
Si1 K1 O2 C10 -159.13(16)
O5 K1 O2 C9 -80.7(3)
O3 K1 O2 C9 -152.04(17)
O4 K1 O2 C9 -159.11(15)
O1 K1 O2 C9 -23.09(15)
N1 K1 O2 C9 83.04(15)
O6 K1 O2 C9 -43.77(16)
B1 K1 O2 C9 106.31(16)
C5 K1 O2 C9 36.59(16)
Si1 K1 O2 C9 59.93(15)
O2 K1 O3 C12 -151.49(14)
O5 K1 O3 C12 41.76(14)
O4 K1 O3 C12 21.19(12)
O1 K1 O3 C12 165.09(13)
N1 K1 O3 C12 -91.27(13)
O6 K1 O3 C12 106.97(13)
B1 K1 O3 C12 -60.84(13)
C5 K1 O3 C12 -118.4(2)
Si1 K1 O3 C12 -101.29(13)
O2 K1 O3 C11 -23.12(13)
O5 K1 O3 C11 170.13(13)
O4 K1 O3 C11 149.56(14)
O1 K1 O3 C11 -66.54(14)
N1 K1 O3 C11 37.10(14)
O6 K1 O3 C11 -124.66(13)
B1 K1 O3 C11 67.53(14)
C5 K1 O3 C11 10.0(2)
Si1 K1 O3 C11 27.08(15)
O2 K1 O4 C14 156.66(13)
O5 K1 O4 C14 -9.18(12)
O3 K1 O4 C14 149.54(14)
O1 K1 O4 C14 81.24(14)
N1 K1 O4 C14 -111.07(13)
O6 K1 O4 C14 34.70(13)
B1 K1 O4 C14 -104.52(13)
C5 K1 O4 C14 -43.66(15)
Si1 K1 O4 C14 -84.07(13)
O2 K1 O4 C13 20.62(14)
O5 K1 O4 C13 -145.22(14)
O3 K1 O4 C13 13.51(13)
O1 K1 O4 C13 -54.79(16)
N1 K1 O4 C13 112.90(13)
O6 K1 O4 C13 -101.33(14)
B1 K1 O4 C13 119.45(14)
C5 K1 O4 C13 -179.69(13)
Si1 K1 O4 C13 139.90(12)
O2 K1 O5 C15 -108.3(2)
O3 K1 O5 C15 -43.26(13)
O4 K1 O5 C15 -23.05(12)
O1 K1 O5 C15 -160.72(12)
N1 K1 O5 C15 89.14(12)
O6 K1 O5 C15 -149.29(13)
B1 K1 O5 C15 64.75(13)
C5 K1 O5 C15 131.53(13)
Si1 K1 O5 C15 111.85(12)
O2 K1 O5 C16 24.4(3)
O3 K1 O5 C16 89.42(17)
O4 K1 O5 C16 109.63(16)
O1 K1 O5 C16 -28.04(17)
N1 K1 O5 C16 -138.17(16)
O6 K1 O5 C16 -16.61(16)
B1 K1 O5 C16 -162.57(16)
C5 K1 O5 C16 -95.78(17)
Si1 K1 O5 C16 -115.47(16)
O2 K1 O6 C17 170.02(14)
O5 K1 O6 C17 -18.85(14)
O3 K1 O6 C17 -124.34(14)
O4 K1 O6 C17 -64.30(15)
O1 K1 O6 C17 148.48(15)
N1 K1 O6 C17 77.31(15)
B1 K1 O6 C17 37.78(17)
C5 K1 O6 C17 66.77(15)
Si1 K1 O6 C17 75.21(14)
O2 K1 O6 C18 40.84(16)
O5 K1 O6 C18 -148.03(16)
O3 K1 O6 C18 106.48(15)
O4 K1 O6 C18 166.52(15)
O1 K1 O6 C18 19.30(15)
N1 K1 O6 C18 -51.87(17)
B1 K1 O6 C18 -91.39(17)
C5 K1 O6 C18 -62.40(16)
Si1 K1 O6 C18 -53.97(16)
B1 N1 C1 C2 56.98(19)
Si1 N1 C1 C2 -90.40(17)
K1 N1 C1 C2 141.38(12)
N1 C1 C2 C3 -58.3(2)
C1 C2 C3 C4 55.8(2)
C2 C3 C4 B1 -53.4(2)
N1 B1 C4 C3 52.42(19)
K1 B1 C4 C3 -49.7(5)
N1 Si1 C5 K1 10.39(9)
C7 Si1 C5 K1 -110.75(10)
C6 Si1 C5 K1 136.30(8)
O2 K1 C5 Si1 53.94(9)
O5 K1 C5 Si1 -137.43(9)
O3 K1 C5 Si1 24.4(2)
O4 K1 C5 Si1 -107.23(8)
O1 K1 C5 Si1 104.56(9)
N1 K1 C5 Si1 -6.81(6)
O6 K1 C5 Si1 163.03(9)
B1 K1 C5 Si1 -37.34(7)
C19 O1 C8 C9 175.6(2)
K1 O1 C8 C9 39.6(2)
C10 O2 C9 C8 -84.9(3)
K1 O2 C9 C8 57.2(3)
O1 C8 C9 O2 -65.5(3)
C9 O2 C10 C11 -177.4(2)
K1 O2 C10 C11 42.6(2)
C12 O3 C11 C10 -176.28(18)
K1 O3 C11 C10 54.7(2)
O2 C10 C11 O3 -65.0(2)
C11 O3 C12 C13 178.83(17)
K1 O3 C12 C13 -53.36(19)
C14 O4 C13 C12 177.00(17)
K1 O4 C13 C12 -45.25(19)
O3 C12 C13 O4 66.0(2)
C13 O4 C14 C15 175.72(18)
K1 O4 C14 C15 38.2(2)
C16 O5 C15 C14 -79.3(3)
K1 O5 C15 C14 55.9(2)
O4 C14 C15 O5 -64.8(3)
C15 O5 C16 C17 -179.1(2)
K1 O5 C16 C17 49.6(2)
C18 O6 C17 C16 -178.99(19)
K1 O6 C17 C16 51.3(2)
O5 C16 C17 O6 -67.7(3)
C17 O6 C18 C19 179.9(2)
K1 O6 C18 C19 -51.8(2)
C8 O1 C19 C18 179.35(19)
K1 O1 C19 C18 -46.9(2)
O6 C18 C19 O1 65.3(2)
